data_4517523
loop_
_publ_author_name
'Xu, Wen-Bin'
'Ghorai, Samir'
'Huang, Wenyu'
'Li, Changkun'

_publ_section_title
;
 Rh(I)/Bisoxazolinephosphine-Catalyzed Regio- and Enantioselective Allylic
 Substitutions
;
_journal_name_full 'ACS Catalysis'
_journal_page_first 4491
_journal_page_last 4496
_journal_paper_doi 10.1021/acscatal.0c00712
_journal_year 2020
_chemical_absolute_configuration ad
_chemical_formula_moiety 'C34 H40 Cl N2 O2 P Rh, C F3 O3 S'
_chemical_formula_sum 'C35 H40 Cl F3 N2 O5 P Rh S'
_chemical_formula_weight 827.08
_space_group_crystal_system tetragonal
_space_group_IT_number 96
_space_group_name_Hall 'P 4nw 2abw'
_space_group_name_H-M_alt 'P 43 21 2'
_atom_sites_solution_hydrogens geom
_audit_creation_method SHELXL-2016/6
_cell_angle_alpha 90
_cell_angle_beta 90
_cell_angle_gamma 90
_cell_formula_units_Z 8
_cell_length_a 10.9434(6)
_cell_length_b 10.9434(6)
_cell_length_c 60.442(4)
_cell_measurement_reflns_used 9456
_cell_measurement_temperature 295(2)
_cell_measurement_theta_max 68.35
_cell_measurement_theta_min 4.11
_cell_volume 7238.4(7)
_computing_structure_refinement 'SHELXL-2016/6 (Sheldrick, 2016)'
_computing_structure_solution 'SHELXT 2014/5 (Sheldrick, 2014)'
_diffrn_ambient_temperature 295(2)
_diffrn_measured_fraction_theta_full 0.999
_diffrn_measured_fraction_theta_max 0.997
_diffrn_measurement_device_type 'Bruker APEX-II CCD'
_diffrn_measurement_method '\f and \w scans'
_diffrn_radiation_type CuK\a
_diffrn_radiation_wavelength 1.54178
_diffrn_reflns_av_R_equivalents 0.0704
_diffrn_reflns_av_unetI/netI 0.0262
_diffrn_reflns_Laue_measured_fraction_full 0.999
_diffrn_reflns_Laue_measured_fraction_max 0.997
_diffrn_reflns_limit_h_max 13
_diffrn_reflns_limit_h_min -13
_diffrn_reflns_limit_k_max 13
_diffrn_reflns_limit_k_min -13
_diffrn_reflns_limit_l_max 72
_diffrn_reflns_limit_l_min -71
_diffrn_reflns_number 87504
_diffrn_reflns_point_group_measured_fraction_full 1.000
_diffrn_reflns_point_group_measured_fraction_max 0.997
_diffrn_reflns_theta_full 67.679
_diffrn_reflns_theta_max 68.521
_diffrn_reflns_theta_min 2.924
_exptl_absorpt_coefficient_mu 5.960
_exptl_crystal_colour red
_exptl_crystal_density_diffrn 1.518
_exptl_crystal_description block
_exptl_crystal_F_000 3392
_exptl_crystal_size_max 0.240
_exptl_crystal_size_mid 0.220
_exptl_crystal_size_min 0.190
_exptl_transmission_factor_max 0.1665
_exptl_transmission_factor_min 0.0350
_refine_diff_density_max 0.340
_refine_diff_density_min -0.274
_refine_diff_density_rms 0.044
_refine_ls_abs_structure_details
;
 Refined as an inversion twin.
;
_refine_ls_abs_structure_Flack 0.034(8)
_refine_ls_extinction_method none
_refine_ls_goodness_of_fit_ref 0.996
_refine_ls_hydrogen_treatment constr
_refine_ls_matrix_type full
_refine_ls_number_parameters 448
_refine_ls_number_reflns 6650
_refine_ls_number_restraints 0
_refine_ls_restrained_S_all 0.996
_refine_ls_R_factor_all 0.0264
_refine_ls_R_factor_gt 0.0256
_refine_ls_shift/su_max 0.001
_refine_ls_shift/su_mean 0.000
_refine_ls_structure_factor_coef Fsqd
_refine_ls_weighting_details 'w=1/[\s^2^(Fo^2^)+(0.0415P)^2^+1.9477P] where P=(Fo^2^+2Fc^2^)/3'
_refine_ls_weighting_scheme calc
_refine_ls_wR_factor_gt 0.0683
_refine_ls_wR_factor_ref 0.0692
_reflns_Friedel_coverage 0.673
_reflns_Friedel_fraction_full 1.000
_reflns_Friedel_fraction_max 0.997
_reflns_number_gt 6460
_reflns_number_total 6650
_reflns_threshold_expression 'I > 2\s(I)'
_cod_data_source_file cs0c00712_si_003.cif
_cod_data_source_block a_a
_cod_depositor_comments 'Adding full bibliography for 4517522--4517523.cif.'
_cod_original_cell_volume 7238.4(9)
_cod_database_code 4517523
_shelx_shelxl_version_number 2016/6
_shelx_space_group_comment
;
The symmetry employed for this shelxl refinement is uniquely defined
by the following loop, which should always be used as a source of
symmetry information in preference to the above space-group names.
They are only intended as comments.
;
_shelx_estimated_absorpt_t_min 0.329
_shelx_estimated_absorpt_t_max 0.397

loop_
_space_group_symop_operation_xyz
'x, y, z'
'-x, -y, z+1/2'
'-y+1/2, x+1/2, z+3/4'
'y+1/2, -x+1/2, z+1/4'
'-x+1/2, y+1/2, -z+3/4'
'x+1/2, -y+1/2, -z+1/4'
'y, x, -z'
'-y, -x, -z+1/2'

loop_
_atom_site_label
_atom_site_type_symbol
_atom_site_fract_x
_atom_site_fract_y
_atom_site_fract_z
_atom_site_U_iso_or_equiv
_atom_site_adp_type
_atom_site_occupancy
_atom_site_site_symmetry_order
_atom_site_calc_flag
_atom_site_refinement_flags_posn
_atom_site_refinement_flags_adp
_atom_site_refinement_flags_occupancy
_atom_site_disorder_assembly
_atom_site_disorder_group
Rh1 Rh 0.82348(2) 0.52864(2) 0.41807(2) 0.04705(9) Uani 1 1 d . . . . .
C1 C 0.9276(4) 0.7092(4) 0.46193(6) 0.0544(8) Uani 1 1 d . . . . .
O1 O 0.7712(3) 0.1714(3) 0.44695(5) 0.0707(7) Uani 1 1 d . . . . .
N1 N 0.8248(3) 0.3381(3) 0.42770(5) 0.0515(6) Uani 1 1 d . . . . .
P1 P 0.89418(8) 0.55587(8) 0.45215(2) 0.04656(19) Uani 1 1 d . . . . .
F1 F 0.5071(6) -0.0781(5) 0.41896(9) 0.181(2) Uani 1 1 d . . . . .
S1 S 0.46031(13) 0.02226(17) 0.45682(2) 0.0940(4) Uani 1 1 d . . . . .
Cl1 Cl 0.77298(10) 0.46908(11) 0.37999(2) 0.0666(2) Uani 1 1 d . . . . .
F2 F 0.3207(5) -0.0323(5) 0.42361(8) 0.1574(19) Uani 1 1 d . . . . .
N2 N 1.0091(3) 0.5406(3) 0.40744(5) 0.0511(7) Uani 1 1 d . . . . .
O2 O 1.2087(2) 0.5012(3) 0.40430(5) 0.0720(8) Uani 1 1 d . . . . .
C2 C 1.0478(4) 0.7478(4) 0.46310(7) 0.0682(10) Uani 1 1 d . . . . .
H2 H 1.110532 0.692771 0.460186 0.082 Uiso 1 1 calc R U . . .
F3 F 0.3944(6) -0.1860(4) 0.44019(8) 0.1582(18) Uani 1 1 d . . . . .
O3 O 0.5652(5) -0.0388(7) 0.46528(11) 0.170(3) Uani 1 1 d . . . . .
C3 C 1.0757(6) 0.8678(5) 0.46857(9) 0.0882(16) Uani 1 1 d . . . . .
H3 H 1.156927 0.892453 0.469402 0.106 Uiso 1 1 calc R U . . .
C9 C 0.6962(5) 0.4649(5) 0.50706(7) 0.0757(12) Uani 1 1 d . . . . .
H9 H 0.676566 0.500134 0.520602 0.091 Uiso 1 1 calc R U . . .
C8 C 0.7661(4) 0.5292(4) 0.49194(6) 0.0626(9) Uani 1 1 d . . . . .
H8 H 0.793144 0.607576 0.495313 0.075 Uiso 1 1 calc R U . . .
C7 C 0.7957(3) 0.4769(3) 0.47182(6) 0.0518(7) Uani 1 1 d . . . . .
C6 C 0.8363(4) 0.7954(4) 0.46674(7) 0.0668(10) Uani 1 1 d . . . . .
H6 H 0.754664 0.771689 0.466398 0.080 Uiso 1 1 calc R U . . .
C5 C 0.8653(6) 0.9139(4) 0.47193(8) 0.0811(14) Uani 1 1 d . . . . .
H5 H 0.803774 0.970169 0.474909 0.097 Uiso 1 1 calc R U . . .
O5 O 0.3545(5) 0.0160(6) 0.47030(7) 0.136(2) Uani 1 1 d . . . . .
C4 C 0.9853(7) 0.9492(4) 0.47272(8) 0.0890(17) Uani 1 1 d . . . . .
H4 H 1.004822 1.029712 0.476122 0.107 Uiso 1 1 calc R U . . .
O4 O 0.4815(4) 0.1394(4) 0.44641(8) 0.1142(13) Uani 1 1 d . . . . .
C10 C 0.6557(5) 0.3492(5) 0.50217(8) 0.0830(14) Uani 1 1 d . . . . .
H10 H 0.606753 0.307477 0.512242 0.100 Uiso 1 1 calc R U . . .
C11 C 0.6871(4) 0.2944(4) 0.48239(7) 0.0723(11) Uani 1 1 d . . . . .
H11 H 0.661220 0.215243 0.479371 0.087 Uiso 1 1 calc R U . . .
C13 C 0.7875(4) 0.2925(3) 0.44613(7) 0.0568(9) Uani 1 1 d . . . . .
C12 C 0.7572(4) 0.3571(4) 0.46701(6) 0.0565(9) Uani 1 1 d . . . . .
C14 C 0.7775(5) 0.1296(4) 0.42400(8) 0.0735(11) Uani 1 1 d . . . . .
H14A H 0.696388 0.117548 0.417929 0.088 Uiso 1 1 calc R U . . .
H14B H 0.822897 0.053738 0.422881 0.088 Uiso 1 1 calc R U . . .
C16 C 0.9801(4) 0.2136(4) 0.40759(7) 0.0659(10) Uani 1 1 d . . . . .
H16 H 1.016719 0.294430 0.405447 0.079 Uiso 1 1 calc R U . . .
C15 C 0.8443(4) 0.2335(4) 0.41200(6) 0.0579(9) Uani 1 1 d . . . . .
H15 H 0.802541 0.250923 0.398000 0.069 Uiso 1 1 calc R U . . .
C17 C 1.0477(5) 0.1532(5) 0.42679(9) 0.0884(15) Uani 1 1 d . . . . .
H17A H 1.017026 0.071852 0.428906 0.133 Uiso 1 1 calc R U . . .
H17B H 1.035141 0.199988 0.440029 0.133 Uiso 1 1 calc R U . . .
H17C H 1.133447 0.149794 0.423496 0.133 Uiso 1 1 calc R U . . .
C19 C 1.0373(3) 0.4731(4) 0.45609(6) 0.0531(8) Uani 1 1 d . . . . .
C18 C 0.9969(5) 0.1432(6) 0.38599(10) 0.1004(19) Uani 1 1 d . . . . .
H18A H 0.960911 0.188431 0.374044 0.151 Uiso 1 1 calc R U . . .
H18B H 0.957751 0.064901 0.387165 0.151 Uiso 1 1 calc R U . . .
H18C H 1.082461 0.131876 0.383184 0.151 Uiso 1 1 calc R U . . .
C20 C 1.0612(4) 0.4272(4) 0.47695(7) 0.0675(10) Uani 1 1 d . . . . .
H20 H 1.006100 0.440984 0.488400 0.081 Uiso 1 1 calc R U . . .
C21 C 1.1677(5) 0.3603(5) 0.48093(8) 0.0817(14) Uani 1 1 d . . . . .
H21 H 1.182194 0.328345 0.494946 0.098 Uiso 1 1 calc R U . . .
C22 C 1.2507(4) 0.3415(5) 0.46437(8) 0.0783(13) Uani 1 1 d . . . . .
H22 H 1.321863 0.297519 0.467136 0.094 Uiso 1 1 calc R U . . .
C23 C 1.2288(4) 0.3875(4) 0.44371(7) 0.0661(10) Uani 1 1 d . . . . .
H23 H 1.285265 0.374213 0.432470 0.079 Uiso 1 1 calc R U . . .
C24 C 1.1232(3) 0.4540(4) 0.43923(6) 0.0545(8) Uani 1 1 d . . . . .
C25 C 1.1065(3) 0.5014(3) 0.41664(6) 0.0543(8) Uani 1 1 d . . . . .
C26 C 1.1683(5) 0.5305(5) 0.38186(8) 0.0845(14) Uani 1 1 d . . . . .
H26A H 1.163659 0.457296 0.372853 0.101 Uiso 1 1 calc R U . . .
H26B H 1.223775 0.587896 0.374890 0.101 Uiso 1 1 calc R U . . .
C27 C 1.0431(4) 0.5867(4) 0.38483(6) 0.0618(9) Uani 1 1 d . . . . .
H27 H 0.987176 0.551510 0.373891 0.074 Uiso 1 1 calc R U . . .
C28 C 1.0373(5) 0.7245(4) 0.38338(7) 0.0737(11) Uani 1 1 d . . . . .
H28 H 0.953123 0.749499 0.386521 0.088 Uiso 1 1 calc R U . . .
C29 C 1.0687(6) 0.7663(6) 0.35980(8) 0.0999(18) Uani 1 1 d . . . . .
H29A H 1.017242 0.724358 0.349415 0.150 Uiso 1 1 calc R U . . .
H29B H 1.152711 0.747934 0.356689 0.150 Uiso 1 1 calc R U . . .
H29C H 1.055658 0.852794 0.358558 0.150 Uiso 1 1 calc R U . . .
C30 C 1.1211(8) 0.7883(6) 0.40012(9) 0.118(3) Uani 1 1 d . . . . .
H30A H 1.204880 0.772234 0.396419 0.177 Uiso 1 1 calc R U . . .
H30B H 1.104301 0.757877 0.414704 0.177 Uiso 1 1 calc R U . . .
H30C H 1.106557 0.874804 0.399725 0.177 Uiso 1 1 calc R U . . .
C31 C 0.7622(4) 0.7104(4) 0.41054(7) 0.0664(10) Uani 1 1 d . . . . .
H31A H 0.811287 0.776906 0.416340 0.080 Uiso 1 1 calc R U . . .
H31B H 0.733503 0.724440 0.395567 0.080 Uiso 1 1 calc R U . . .
C32 C 0.6778(4) 0.6562(4) 0.42539(7) 0.0625(9) Uani 1 1 d . . . . .
H32 H 0.672109 0.689182 0.440428 0.075 Uiso 1 1 calc R U . . .
C33 C 0.6186(3) 0.5460(4) 0.42077(7) 0.0631(10) Uani 1 1 d . . . . .
H33 H 0.580060 0.547724 0.406140 0.076 Uiso 1 1 calc R U . . .
C34 C 0.5383(4) 0.4854(5) 0.43741(7) 0.0744(12) Uani 1 1 d . . . . .
H34A H 0.456858 0.517248 0.436183 0.112 Uiso 1 1 calc R U . . .
H34B H 0.569187 0.501018 0.452009 0.112 Uiso 1 1 calc R U . . .
H34C H 0.537225 0.398924 0.434759 0.112 Uiso 1 1 calc R U . . .
C35 C 0.4202(7) -0.0729(6) 0.43389(10) 0.1015(18) Uani 1 1 d . . . . .

loop_
_atom_site_aniso_label
_atom_site_aniso_U_11
_atom_site_aniso_U_22
_atom_site_aniso_U_33
_atom_site_aniso_U_23
_atom_site_aniso_U_13
_atom_site_aniso_U_12
Rh1 0.04436(13) 0.05218(15) 0.04460(13) 0.00053(10) 0.00085(10) 0.00073(10)
C1 0.062(2) 0.055(2) 0.0461(17) -0.0017(14) -0.0007(15) -0.0052(16)
O1 0.0838(19) 0.0525(15) 0.0757(17) 0.0000(14) 0.0114(15) -0.0080(15)
N1 0.0513(15) 0.0486(15) 0.0546(15) -0.0014(13) 0.0026(14) 0.0013(13)
P1 0.0437(4) 0.0506(5) 0.0454(4) 0.0002(3) 0.0012(3) 0.0004(3)
F1 0.229(6) 0.177(5) 0.138(4) -0.019(3) 0.082(4) 0.030(4)
S1 0.0764(7) 0.1284(12) 0.0770(7) 0.0074(7) -0.0062(6) -0.0229(8)
Cl1 0.0677(5) 0.0813(6) 0.0508(4) -0.0052(4) -0.0056(4) 0.0009(5)
F2 0.171(4) 0.179(4) 0.122(3) -0.017(3) -0.070(3) 0.010(3)
N2 0.0469(15) 0.0577(16) 0.0488(14) 0.0036(13) 0.0083(12) -0.0029(13)
O2 0.0525(15) 0.092(2) 0.0718(16) 0.0091(15) 0.0192(13) 0.0044(13)
C2 0.063(2) 0.071(3) 0.071(2) -0.011(2) 0.0066(19) -0.013(2)
F3 0.211(5) 0.099(3) 0.165(4) 0.000(3) -0.003(4) -0.014(3)
O3 0.101(3) 0.227(7) 0.182(5) 0.106(5) -0.065(3) -0.039(4)
C3 0.093(4) 0.084(3) 0.088(3) -0.010(3) 0.010(3) -0.035(3)
C9 0.082(3) 0.086(3) 0.059(2) 0.002(2) 0.018(2) 0.002(3)
C8 0.064(2) 0.071(2) 0.0533(19) -0.0029(18) 0.0078(17) 0.0013(19)
C7 0.0477(18) 0.0584(19) 0.0494(17) 0.0034(15) 0.0028(13) 0.0004(15)
C6 0.073(3) 0.064(2) 0.063(2) -0.0081(18) -0.010(2) 0.009(2)
C5 0.112(4) 0.062(3) 0.070(3) -0.007(2) -0.008(3) 0.012(3)
O5 0.121(3) 0.194(6) 0.092(3) -0.039(3) 0.035(2) -0.056(4)
C4 0.136(5) 0.056(2) 0.074(3) -0.007(2) 0.010(3) -0.021(3)
O4 0.107(3) 0.104(3) 0.132(3) 0.013(3) 0.003(3) -0.020(2)
C10 0.086(3) 0.095(4) 0.068(2) 0.015(2) 0.027(2) -0.013(3)
C11 0.073(3) 0.068(3) 0.076(3) 0.008(2) 0.016(2) -0.011(2)
C13 0.055(2) 0.049(2) 0.067(2) 0.0003(16) 0.0019(17) -0.0045(15)
C12 0.053(2) 0.062(2) 0.0539(19) 0.0067(16) 0.0059(16) -0.0026(17)
C14 0.072(3) 0.063(2) 0.085(3) -0.016(2) 0.011(2) -0.009(2)
C16 0.060(2) 0.062(2) 0.076(2) -0.0122(19) 0.005(2) -0.0008(19)
C15 0.058(2) 0.054(2) 0.061(2) -0.0078(16) 0.0021(16) -0.0019(17)
C17 0.077(3) 0.078(3) 0.111(4) 0.000(3) -0.016(3) 0.008(3)
C19 0.0476(17) 0.0579(19) 0.0538(18) 0.0008(16) -0.0021(15) 0.0031(16)
C18 0.065(3) 0.121(5) 0.115(4) -0.051(4) 0.012(3) 0.002(3)
C20 0.060(2) 0.084(3) 0.058(2) 0.006(2) -0.0020(18) 0.009(2)
C21 0.071(3) 0.102(4) 0.072(3) 0.017(2) -0.009(2) 0.024(3)
C22 0.060(2) 0.091(3) 0.085(3) 0.009(3) -0.011(2) 0.019(2)
C23 0.050(2) 0.073(3) 0.076(2) -0.001(2) 0.0028(19) 0.0076(19)
C24 0.0418(16) 0.059(2) 0.063(2) -0.0011(16) 0.0003(15) 0.0000(16)
C25 0.0460(17) 0.058(2) 0.0585(19) -0.0007(16) 0.0095(16) -0.0002(16)
C26 0.085(3) 0.101(4) 0.068(2) 0.014(3) 0.030(2) 0.010(3)
C27 0.064(2) 0.073(2) 0.0484(18) 0.0049(17) 0.0102(17) -0.0103(19)
C28 0.083(3) 0.073(3) 0.065(2) 0.016(2) 0.014(2) -0.004(2)
C29 0.120(5) 0.104(4) 0.076(3) 0.029(3) 0.008(3) -0.015(4)
C30 0.191(8) 0.078(4) 0.084(3) 0.004(3) -0.002(4) -0.047(4)
C31 0.066(2) 0.059(2) 0.074(2) 0.0101(19) -0.004(2) 0.0106(19)
C32 0.052(2) 0.070(2) 0.066(2) -0.0053(18) 0.0007(17) 0.0153(19)
C33 0.0407(17) 0.081(3) 0.067(2) -0.002(2) -0.0044(16) 0.0062(18)
C34 0.049(2) 0.095(3) 0.079(3) -0.004(2) 0.004(2) -0.003(2)
C35 0.120(5) 0.096(4) 0.088(4) 0.001(3) 0.015(4) 0.009(3)

loop_
_atom_type_symbol
_atom_type_description
_atom_type_scat_dispersion_real
_atom_type_scat_dispersion_imag
_atom_type_scat_source
C C 0.0181 0.0091 'International Tables Vol C Tables 4.2.6.8 and 6.1.1.4'
H H 0.0000 0.0000 'International Tables Vol C Tables 4.2.6.8 and 6.1.1.4'
Cl Cl 0.3639 0.7018 'International Tables Vol C Tables 4.2.6.8 and 6.1.1.4'
F F 0.0727 0.0534 'International Tables Vol C Tables 4.2.6.8 and 6.1.1.4'
N N 0.0311 0.0180 'International Tables Vol C Tables 4.2.6.8 and 6.1.1.4'
O O 0.0492 0.0322 'International Tables Vol C Tables 4.2.6.8 and 6.1.1.4'
P P 0.2955 0.4335 'International Tables Vol C Tables 4.2.6.8 and 6.1.1.4'
Rh Rh 0.0927 3.6045 'International Tables Vol C Tables 4.2.6.8 and 6.1.1.4'
S S 0.3331 0.5567 'International Tables Vol C Tables 4.2.6.8 and 6.1.1.4'

loop_
_geom_angle_atom_site_label_1
_geom_angle_atom_site_label_2
_geom_angle_atom_site_label_3
_geom_angle
_geom_angle_site_symmetry_1
_geom_angle_site_symmetry_3
_geom_angle_publ_flag
N2 Rh1 C31 100.15(15) . . ?
N2 Rh1 C32 136.29(15) . . ?
C31 Rh1 C32 38.41(16) . . ?
N2 Rh1 N1 97.70(12) . . ?
C31 Rh1 N1 161.99(15) . . ?
C32 Rh1 N1 124.80(15) . . ?
N2 Rh1 P1 86.53(8) . . ?
C31 Rh1 P1 100.43(13) . . ?
C32 Rh1 P1 88.88(11) . . ?
N1 Rh1 P1 82.96(8) . . ?
N2 Rh1 C33 164.23(14) . . ?
C31 Rh1 C33 68.11(17) . . ?
C32 Rh1 C33 36.76(16) . . ?
N1 Rh1 C33 93.91(14) . . ?
P1 Rh1 C33 105.53(11) . . ?
N2 Rh1 Cl1 87.04(8) . . ?
C31 Rh1 Cl1 88.68(13) . . ?
C32 Rh1 Cl1 101.37(11) . . ?
N1 Rh1 Cl1 89.88(8) . . ?
P1 Rh1 Cl1 169.65(4) . . ?
C33 Rh1 Cl1 82.34(11) . . ?
C2 C1 C6 117.5(4) . . ?
C2 C1 P1 119.4(3) . . ?
C6 C1 P1 123.0(3) . . ?
C13 O1 C14 105.5(3) . . ?
C13 N1 C15 107.3(3) . . ?
C13 N1 Rh1 127.2(3) . . ?
C15 N1 Rh1 124.4(2) . . ?
C1 P1 C7 110.18(17) . . ?
C1 P1 C19 104.08(19) . . ?
C7 P1 C19 100.77(16) . . ?
C1 P1 Rh1 119.75(12) . . ?
C7 P1 Rh1 109.59(12) . . ?
C19 P1 Rh1 110.70(12) . . ?
O5 S1 O3 115.5(4) . . ?
O5 S1 O4 115.1(4) . . ?
O3 S1 O4 116.3(3) . . ?
O5 S1 C35 102.5(3) . . ?
O3 S1 C35 101.7(4) . . ?
O4 S1 C35 102.6(3) . . ?
C25 N2 C27 107.6(3) . . ?
C25 N2 Rh1 130.0(2) . . ?
C27 N2 Rh1 122.0(2) . . ?
C25 O2 C26 105.2(3) . . ?
C1 C2 C3 120.7(5) . . ?
C1 C2 H2 119.7 . . ?
C3 C2 H2 119.7 . . ?
C4 C3 C2 120.3(5) . . ?
C4 C3 H3 119.8 . . ?
C2 C3 H3 119.8 . . ?
C10 C9 C8 120.3(4) . . ?
C10 C9 H9 119.8 . . ?
C8 C9 H9 119.8 . . ?
C7 C8 C9 120.0(4) . . ?
C7 C8 H8 120.0 . . ?
C9 C8 H8 120.0 . . ?
C8 C7 C12 119.8(3) . . ?
C8 C7 P1 121.1(3) . . ?
C12 C7 P1 118.9(3) . . ?
C5 C6 C1 121.1(5) . . ?
C5 C6 H6 119.4 . . ?
C1 C6 H6 119.4 . . ?
C4 C5 C6 119.8(5) . . ?
C4 C5 H5 120.1 . . ?
C6 C5 H5 120.1 . . ?
C3 C4 C5 120.6(5) . . ?
C3 C4 H4 119.7 . . ?
C5 C4 H4 119.7 . . ?
C9 C10 C11 120.4(4) . . ?
C9 C10 H10 119.8 . . ?
C11 C10 H10 119.8 . . ?
C10 C11 C12 120.3(4) . . ?
C10 C11 H11 119.9 . . ?
C12 C11 H11 119.9 . . ?
N1 C13 O1 117.3(4) . . ?
N1 C13 C12 128.5(3) . . ?
O1 C13 C12 114.2(3) . . ?
C11 C12 C7 119.2(4) . . ?
C11 C12 C13 117.3(4) . . ?
C7 C12 C13 123.6(3) . . ?
O1 C14 C15 103.9(3) . . ?
O1 C14 H14A 111.0 . . ?
C15 C14 H14A 111.0 . . ?
O1 C14 H14B 111.0 . . ?
C15 C14 H14B 111.0 . . ?
H14A C14 H14B 109.0 . . ?
C15 C16 C17 113.7(4) . . ?
C15 C16 C18 109.8(4) . . ?
C17 C16 C18 111.9(4) . . ?
C15 C16 H16 107.0 . . ?
C17 C16 H16 107.0 . . ?
C18 C16 H16 107.0 . . ?
N1 C15 C16 110.9(3) . . ?
N1 C15 C14 101.4(3) . . ?
C16 C15 C14 116.1(4) . . ?
N1 C15 H15 109.3 . . ?
C16 C15 H15 109.3 . . ?
C14 C15 H15 109.3 . . ?
C16 C17 H17A 109.5 . . ?
C16 C17 H17B 109.5 . . ?
H17A C17 H17B 109.5 . . ?
C16 C17 H17C 109.5 . . ?
H17A C17 H17C 109.5 . . ?
H17B C17 H17C 109.5 . . ?
C20 C19 C24 118.8(3) . . ?
C20 C19 P1 117.5(3) . . ?
C24 C19 P1 123.7(3) . . ?
C16 C18 H18A 109.5 . . ?
C16 C18 H18B 109.5 . . ?
H18A C18 H18B 109.5 . . ?
C16 C18 H18C 109.5 . . ?
H18A C18 H18C 109.5 . . ?
H18B C18 H18C 109.5 . . ?
C19 C20 C21 120.4(4) . . ?
C19 C20 H20 119.8 . . ?
C21 C20 H20 119.8 . . ?
C22 C21 C20 120.5(4) . . ?
C22 C21 H21 119.8 . . ?
C20 C21 H21 119.8 . . ?
C21 C22 C23 119.7(4) . . ?
C21 C22 H22 120.1 . . ?
C23 C22 H22 120.1 . . ?
C22 C23 C24 121.1(4) . . ?
C22 C23 H23 119.5 . . ?
C24 C23 H23 119.5 . . ?
C23 C24 C19 119.5(3) . . ?
C23 C24 C25 117.9(3) . . ?
C19 C24 C25 122.6(3) . . ?
N2 C25 O2 117.0(3) . . ?
N2 C25 C24 128.8(3) . . ?
O2 C25 C24 114.2(3) . . ?
O2 C26 C27 104.7(3) . . ?
O2 C26 H26A 110.8 . . ?
C27 C26 H26A 110.8 . . ?
O2 C26 H26B 110.8 . . ?
C27 C26 H26B 110.8 . . ?
H26A C26 H26B 108.9 . . ?
N2 C27 C26 101.3(3) . . ?
N2 C27 C28 112.1(3) . . ?
C26 C27 C28 115.9(4) . . ?
N2 C27 H27 109.0 . . ?
C26 C27 H27 109.0 . . ?
C28 C27 H27 109.0 . . ?
C27 C28 C30 113.0(4) . . ?
C27 C28 C29 110.0(4) . . ?
C30 C28 C29 110.1(4) . . ?
C27 C28 H28 107.9 . . ?
C30 C28 H28 107.9 . . ?
C29 C28 H28 107.9 . . ?
C28 C29 H29A 109.5 . . ?
C28 C29 H29B 109.5 . . ?
H29A C29 H29B 109.5 . . ?
C28 C29 H29C 109.5 . . ?
H29A C29 H29C 109.5 . . ?
H29B C29 H29C 109.5 . . ?
C28 C30 H30A 109.5 . . ?
C28 C30 H30B 109.5 . . ?
H30A C30 H30B 109.5 . . ?
C28 C30 H30C 109.5 . . ?
H30A C30 H30C 109.5 . . ?
H30B C30 H30C 109.5 . . ?
C32 C31 Rh1 71.4(2) . . ?
C32 C31 H31A 116.5 . . ?
Rh1 C31 H31A 116.5 . . ?
C32 C31 H31B 116.5 . . ?
Rh1 C31 H31B 116.5 . . ?
H31A C31 H31B 113.4 . . ?
C33 C32 C31 122.5(4) . . ?
C33 C32 Rh1 75.2(2) . . ?
C31 C32 Rh1 70.2(2) . . ?
C33 C32 H32 118.3 . . ?
C31 C32 H32 118.3 . . ?
Rh1 C32 H32 118.3 . . ?
C32 C33 C34 121.5(4) . . ?
C32 C33 Rh1 68.1(2) . . ?
C34 C33 Rh1 126.6(3) . . ?
C32 C33 H33 111.3 . . ?
C34 C33 H33 111.3 . . ?
Rh1 C33 H33 111.3 . . ?
C33 C34 H34A 109.5 . . ?
C33 C34 H34B 109.5 . . ?
H34A C34 H34B 109.5 . . ?
C33 C34 H34C 109.5 . . ?
H34A C34 H34C 109.5 . . ?
H34B C34 H34C 109.5 . . ?
F1 C35 F3 108.2(6) . . ?
F1 C35 F2 106.6(6) . . ?
F3 C35 F2 105.8(7) . . ?
F1 C35 S1 112.4(6) . . ?
F3 C35 S1 111.9(5) . . ?
F2 C35 S1 111.6(5) . . ?

loop_
_geom_bond_atom_site_label_1
_geom_bond_atom_site_label_2
_geom_bond_distance
_geom_bond_site_symmetry_2
_geom_bond_publ_flag
Rh1 N2 2.134(3) . ?
Rh1 C31 2.148(4) . ?
Rh1 C32 2.165(4) . ?
Rh1 N1 2.165(3) . ?
Rh1 P1 2.2205(9) . ?
Rh1 C33 2.256(4) . ?
Rh1 Cl1 2.4550(9) . ?
C1 C2 1.383(6) . ?
C1 C6 1.405(6) . ?
C1 P1 1.816(4) . ?
O1 C13 1.338(5) . ?
O1 C14 1.462(5) . ?
N1 C13 1.287(5) . ?
N1 C15 1.502(5) . ?
P1 C7 1.823(3) . ?
P1 C19 1.825(4) . ?
F1 C35 1.312(7) . ?
S1 O5 1.418(4) . ?
S1 O3 1.423(5) . ?
S1 O4 1.446(5) . ?
S1 C35 1.788(7) . ?
F2 C35 1.331(8) . ?
N2 C25 1.277(5) . ?
N2 C27 1.503(4) . ?
O2 C25 1.345(4) . ?
O2 C26 1.462(6) . ?
C2 C3 1.389(7) . ?
C2 H2 0.9300 . ?
F3 C35 1.325(8) . ?
C3 C4 1.355(8) . ?
C3 H3 0.9300 . ?
C9 C10 1.373(7) . ?
C9 C8 1.384(6) . ?
C9 H9 0.9300 . ?
C8 C7 1.383(5) . ?
C8 H8 0.9300 . ?
C7 C12 1.407(6) . ?
C6 C5 1.372(7) . ?
C6 H6 0.9300 . ?
C5 C4 1.368(8) . ?
C5 H5 0.9300 . ?
C4 H4 0.9300 . ?
C10 C11 1.381(7) . ?
C10 H10 0.9300 . ?
C11 C12 1.386(5) . ?
C11 H11 0.9300 . ?
C13 C12 1.484(5) . ?
C14 C15 1.533(6) . ?
C14 H14A 0.9700 . ?
C14 H14B 0.9700 . ?
C16 C15 1.525(6) . ?
C16 C17 1.526(7) . ?
C16 C18 1.527(6) . ?
C16 H16 0.9800 . ?
C15 H15 0.9800 . ?
C17 H17A 0.9600 . ?
C17 H17B 0.9600 . ?
C17 H17C 0.9600 . ?
C19 C20 1.382(5) . ?
C19 C24 1.403(5) . ?
C18 H18A 0.9600 . ?
C18 H18B 0.9600 . ?
C18 H18C 0.9600 . ?
C20 C21 1.397(6) . ?
C20 H20 0.9300 . ?
C21 C22 1.368(7) . ?
C21 H21 0.9300 . ?
C22 C23 1.368(6) . ?
C22 H22 0.9300 . ?
C23 C24 1.392(5) . ?
C23 H23 0.9300 . ?
C24 C25 1.472(5) . ?
C26 C27 1.512(7) . ?
C26 H26A 0.9700 . ?
C26 H26B 0.9700 . ?
C27 C28 1.512(6) . ?
C27 H27 0.9800 . ?
C28 C30 1.534(8) . ?
C28 C29 1.535(6) . ?
C28 H28 0.9800 . ?
C29 H29A 0.9600 . ?
C29 H29B 0.9600 . ?
C29 H29C 0.9600 . ?
C30 H30A 0.9600 . ?
C30 H30B 0.9600 . ?
C30 H30C 0.9600 . ?
C31 C32 1.419(6) . ?
C31 H31A 0.9700 . ?
C31 H31B 0.9700 . ?
C32 C33 1.397(6) . ?
C32 H32 0.9800 . ?
C33 C34 1.491(6) . ?
C33 H33 0.9800 . ?
C34 H34A 0.9600 . ?
C34 H34B 0.9600 . ?
C34 H34C 0.9600 . ?

loop_
_geom_torsion_atom_site_label_1
_geom_torsion_atom_site_label_2
_geom_torsion_atom_site_label_3
_geom_torsion_atom_site_label_4
_geom_torsion
_geom_torsion_site_symmetry_1
_geom_torsion_site_symmetry_2
_geom_torsion_site_symmetry_3
_geom_torsion_site_symmetry_4
_geom_torsion_publ_flag
C2 C1 P1 C7 128.1(3) . . . . ?
C6 C1 P1 C7 -57.3(4) . . . . ?
C2 C1 P1 C19 20.8(4) . . . . ?
C6 C1 P1 C19 -164.6(3) . . . . ?
C2 C1 P1 Rh1 -103.5(3) . . . . ?
C6 C1 P1 Rh1 71.1(3) . . . . ?
C6 C1 C2 C3 -0.8(6) . . . . ?
P1 C1 C2 C3 174.1(4) . . . . ?
C1 C2 C3 C4 -0.4(8) . . . . ?
C10 C9 C8 C7 -0.2(7) . . . . ?
C9 C8 C7 C12 -1.7(6) . . . . ?
C9 C8 C7 P1 -176.7(3) . . . . ?
C1 P1 C7 C8 -6.1(4) . . . . ?
C19 P1 C7 C8 103.4(3) . . . . ?
Rh1 P1 C7 C8 -139.9(3) . . . . ?
C1 P1 C7 C12 178.8(3) . . . . ?
C19 P1 C7 C12 -71.7(3) . . . . ?
Rh1 P1 C7 C12 45.0(3) . . . . ?
C2 C1 C6 C5 1.4(6) . . . . ?
P1 C1 C6 C5 -173.3(3) . . . . ?
C1 C6 C5 C4 -0.7(7) . . . . ?
C2 C3 C4 C5 1.1(8) . . . . ?
C6 C5 C4 C3 -0.5(8) . . . . ?
C8 C9 C10 C11 1.9(8) . . . . ?
C9 C10 C11 C12 -1.8(8) . . . . ?
C15 N1 C13 O1 -2.2(5) . . . . ?
Rh1 N1 C13 O1 165.6(3) . . . . ?
C15 N1 C13 C12 179.0(4) . . . . ?
Rh1 N1 C13 C12 -13.2(6) . . . . ?
C14 O1 C13 N1 -11.9(5) . . . . ?
C14 O1 C13 C12 167.1(4) . . . . ?
C10 C11 C12 C7 -0.1(7) . . . . ?
C10 C11 C12 C13 180.0(4) . . . . ?
C8 C7 C12 C11 1.8(6) . . . . ?
P1 C7 C12 C11 176.9(3) . . . . ?
C8 C7 C12 C13 -178.3(4) . . . . ?
P1 C7 C12 C13 -3.1(5) . . . . ?
N1 C13 C12 C11 162.1(4) . . . . ?
O1 C13 C12 C11 -16.7(6) . . . . ?
N1 C13 C12 C7 -17.8(7) . . . . ?
O1 C13 C12 C7 163.4(4) . . . . ?
C13 O1 C14 C15 19.9(5) . . . . ?
C13 N1 C15 C16 -109.5(4) . . . . ?
Rh1 N1 C15 C16 82.2(4) . . . . ?
C13 N1 C15 C14 14.4(4) . . . . ?
Rh1 N1 C15 C14 -153.9(3) . . . . ?
C17 C16 C15 N1 74.7(5) . . . . ?
C18 C16 C15 N1 -159.1(4) . . . . ?
C17 C16 C15 C14 -40.3(5) . . . . ?
C18 C16 C15 C14 85.8(5) . . . . ?
O1 C14 C15 N1 -20.4(4) . . . . ?
O1 C14 C15 C16 99.9(4) . . . . ?
C1 P1 C19 C20 82.5(4) . . . . ?
C7 P1 C19 C20 -31.7(4) . . . . ?
Rh1 P1 C19 C20 -147.6(3) . . . . ?
C1 P1 C19 C24 -97.4(4) . . . . ?
C7 P1 C19 C24 148.4(3) . . . . ?
Rh1 P1 C19 C24 32.5(4) . . . . ?
C24 C19 C20 C21 -1.7(7) . . . . ?
P1 C19 C20 C21 178.4(4) . . . . ?
C19 C20 C21 C22 1.3(8) . . . . ?
C20 C21 C22 C23 -0.6(9) . . . . ?
C21 C22 C23 C24 0.3(8) . . . . ?
C22 C23 C24 C19 -0.7(7) . . . . ?
C22 C23 C24 C25 179.6(4) . . . . ?
C20 C19 C24 C23 1.4(6) . . . . ?
P1 C19 C24 C23 -178.7(3) . . . . ?
C20 C19 C24 C25 -178.9(4) . . . . ?
P1 C19 C24 C25 1.0(6) . . . . ?
C27 N2 C25 O2 -4.7(5) . . . . ?
Rh1 N2 C25 O2 167.8(3) . . . . ?
C27 N2 C25 C24 176.0(4) . . . . ?
Rh1 N2 C25 C24 -11.6(6) . . . . ?
C26 O2 C25 N2 -9.0(5) . . . . ?
C26 O2 C25 C24 170.4(4) . . . . ?
C23 C24 C25 N2 163.5(4) . . . . ?
C19 C24 C25 N2 -16.2(6) . . . . ?
C23 C24 C25 O2 -15.8(5) . . . . ?
C19 C24 C25 O2 164.4(4) . . . . ?
C25 O2 C26 C27 18.3(5) . . . . ?
C25 N2 C27 C26 15.6(5) . . . . ?
Rh1 N2 C27 C26 -157.6(3) . . . . ?
C25 N2 C27 C28 -108.7(4) . . . . ?
Rh1 N2 C27 C28 78.2(4) . . . . ?
O2 C26 C27 N2 -20.0(5) . . . . ?
O2 C26 C27 C28 101.6(4) . . . . ?
N2 C27 C28 C30 58.5(6) . . . . ?
C26 C27 C28 C30 -57.2(6) . . . . ?
N2 C27 C28 C29 -178.1(4) . . . . ?
C26 C27 C28 C29 66.2(5) . . . . ?
Rh1 C31 C32 C33 -56.5(4) . . . . ?
C31 C32 C33 C34 174.8(4) . . . . ?
Rh1 C32 C33 C34 120.5(4) . . . . ?
C31 C32 C33 Rh1 54.2(3) . . . . ?
O5 S1 C35 F1 179.0(5) . . . . ?
O3 S1 C35 F1 -61.3(6) . . . . ?
O4 S1 C35 F1 59.3(6) . . . . ?
O5 S1 C35 F3 -59.1(6) . . . . ?
O3 S1 C35 F3 60.6(6) . . . . ?
O4 S1 C35 F3 -178.7(5) . . . . ?
O5 S1 C35 F2 59.3(6) . . . . ?
O3 S1 C35 F2 179.0(5) . . . . ?
O4 S1 C35 F2 -60.4(6) . . . . ?
